data_2018474
loop_
_publ_author_name
'De Candia, Ariel G.'
'Molnar, Matias'
'Slep, Leonardo D.'
'Baggio, Ricardo'

_publ_section_title
;
 Four Ni^II^ complexes with the new cyclam--methylimidazole ligand
 1-[(1-methyl-1<i>H</i>-imidazol-2-yl)methyl]-1,4,8,11-tetraazacyclotetradecane
;
_journal_coeditor_code FA3274
_journal_issue 5
_journal_name_full 'Acta Crystallographica Section C'
_journal_page_first m121
_journal_page_last m126
_journal_paper_doi 10.1107/S0108270112014904
_journal_volume 68
_journal_year 2012
_chemical_formula_iupac '[Ni (C20 H36 N6)] (Cl O4)2 , 0.24H2 O'
_chemical_formula_moiety 'C20 H36 N8 Ni 2+, 2(Cl O4 -), 0.24(H2 O)'
_chemical_formula_sum 'C20 H36.48 Cl2 N8 Ni O8.24'
_chemical_formula_weight 650.50
_chemical_name_systematic
;
<i>cis</i>-{1,8-bis[(1-methyl-1<i>H</i>-imidazol-2-yl)methyl]-1,4,8,11-
tetraazacyclotetradecane}nickel(II) bis(perchlorate) 0.24-hydrate
;
_space_group_IT_number 61
_symmetry_cell_setting orthorhombic
_symmetry_space_group_name_Hall '-P 2ac 2ab'
_symmetry_space_group_name_H-M 'P b c a'
_atom_sites_solution_hydrogens geom
_atom_sites_solution_primary direct
_atom_sites_solution_secondary difmap
_audit_creation_method SHELXL97
_cell_angle_alpha 90.00
_cell_angle_beta 90.00
_cell_angle_gamma 90.00
_cell_formula_units_Z 8
_cell_length_a 13.7285(12)
_cell_length_b 19.2330(18)
_cell_length_c 21.171(2)
_cell_measurement_reflns_used 4665
_cell_measurement_temperature 294(2)
_cell_measurement_theta_max 25.96
_cell_measurement_theta_min 2.02
_cell_volume 5590.0(9)
_computing_cell_refinement 'CrysAlis PRO (Oxford Diffraction, 2009)'
_computing_data_collection 'CrysAlis PRO (Oxford Diffraction, 2009)'
_computing_data_reduction 'CrysAlis PRO (Oxford Diffraction, 2009)'
_computing_molecular_graphics 'SHELXTL (Sheldrick, 2008)'
_computing_publication_material
;
SHELXL97 (Sheldrick, 2008) and PLATON (Spek, 2009)
;
_computing_structure_refinement 'SHELXL97 (Sheldrick, 2008)'
_computing_structure_solution 'SHELXS97 (Sheldrick, 2008)'
_diffrn_ambient_temperature 294(2)
_diffrn_measured_fraction_theta_full 1.000
_diffrn_measured_fraction_theta_max 1.000
_diffrn_measurement_device_type 'Oxford Gemini CCD S Ultra'
_diffrn_measurement_method '\w scans, thick slices'
_diffrn_radiation_monochromator graphite
_diffrn_radiation_source 'fine-focus sealed tube'
_diffrn_radiation_type MoK\a
_diffrn_radiation_wavelength 0.71073
_diffrn_reflns_av_R_equivalents 0.0534
_diffrn_reflns_av_sigmaI/netI 0.0343
_diffrn_reflns_limit_h_max 16
_diffrn_reflns_limit_h_min -16
_diffrn_reflns_limit_k_max 23
_diffrn_reflns_limit_k_min -23
_diffrn_reflns_limit_l_max 26
_diffrn_reflns_limit_l_min -25
_diffrn_reflns_number 40257
_diffrn_reflns_theta_full 26.00
_diffrn_reflns_theta_max 26.00
_diffrn_reflns_theta_min 1.92
_exptl_absorpt_coefficient_mu 0.945
_exptl_absorpt_correction_T_max 0.99
_exptl_absorpt_correction_T_min 0.98
_exptl_absorpt_correction_type multi-scan
_exptl_absorpt_process_details '(CrysAlis PRO; Oxford Diffraction, 2009)'
_exptl_crystal_colour 'light pink'
_exptl_crystal_density_diffrn 1.546
_exptl_crystal_density_method 'not measured'
_exptl_crystal_description prism
_exptl_crystal_F_000 2723
_exptl_crystal_size_max 0.22
_exptl_crystal_size_mid 0.16
_exptl_crystal_size_min 0.16
_refine_diff_density_max 0.493
_refine_diff_density_min -0.273
_refine_ls_extinction_method none
_refine_ls_goodness_of_fit_ref 1.077
_refine_ls_hydrogen_treatment constr
_refine_ls_matrix_type full
_refine_ls_number_parameters 479
_refine_ls_number_reflns 5489
_refine_ls_number_restraints 934
_refine_ls_restrained_S_all 1.242
_refine_ls_R_factor_all 0.0945
_refine_ls_R_factor_gt 0.0642
_refine_ls_shift/su_max 0.001
_refine_ls_shift/su_mean 0.000
_refine_ls_structure_factor_coef Fsqd
_refine_ls_weighting_details 'calc w = 1/[\s^2^(Fo^2^)+(0.0670P)^2^+4.2236P] where P=(Fo^2^+2Fc^2^)/3'
_refine_ls_weighting_scheme calc
_refine_ls_wR_factor_gt 0.1366
_refine_ls_wR_factor_ref 0.1512
_reflns_number_gt 3936
_reflns_number_total 5489
_reflns_threshold_expression I>2\s(I)
_cod_data_source_file fa3274.cif
_cod_data_source_block 4
_cod_original_cell_volume 5589.9(9)
_cod_original_formula_sum 'C20 H36.48 Cl2 N8 Ni O8.24 '
_cod_database_code 2018474
_cod_database_fobs_code 2018474

loop_
_symmetry_equiv_pos_as_xyz
'x, y, z'
'-x+1/2, -y, z+1/2'
'-x, y+1/2, -z+1/2'
'x+1/2, -y+1/2, -z'
'-x, -y, -z'
'x-1/2, y, -z-1/2'
'x, -y-1/2, z-1/2'
'-x-1/2, y-1/2, z'

loop_
_atom_site_type_symbol
_atom_site_label
_atom_site_fract_x
_atom_site_fract_y
_atom_site_fract_z
_atom_site_U_iso_or_equiv
_atom_site_adp_type
_atom_site_calc_flag
_atom_site_refinement_flags
_atom_site_occupancy
_atom_site_symmetry_multiplicity
Ni Ni1 0.80637(4) 0.39709(3) 0.63909(3) 0.0441(2) Uani d U 1 1
N N1 0.7798(3) 0.50674(19) 0.64544(18) 0.0528(9) Uani d U 1 1
N N2 0.6580(3) 0.3891(2) 0.6618(2) 0.0608(10) Uani d U 1 1
H H2C 0.6243 0.3846 0.6249 0.073 Uiso calc R 1 1
N N3 0.8206(3) 0.2869(2) 0.6274(2) 0.0677(12) Uani d U 1 1
N N4 0.7871(3) 0.3970(2) 0.54068(19) 0.0665(11) Uani d U 1 1
H H4C 0.7219 0.3970 0.5329 0.080 Uiso calc R 1 1
N N5 0.9556(3) 0.3930(2) 0.62644(18) 0.0534(9) Uani d U 1 1
N N6 0.8348(3) 0.4100(2) 0.73468(18) 0.0513(9) Uani d U 1 1
N N7 0.8633(3) 0.4843(3) 0.8104(2) 0.0768(13) Uani d U 1 1
N N8 1.0857(3) 0.3270(3) 0.6268(2) 0.0721(12) Uani d U 1 1
C C1 0.6734(4) 0.5128(3) 0.6508(3) 0.0674(14) Uani d U 1 1
H H1A 0.6448 0.5112 0.6089 0.081 Uiso calc R 1 1
H H1B 0.6572 0.5574 0.6694 0.081 Uiso calc R 1 1
C C2 0.6314(4) 0.4567(3) 0.6897(3) 0.0669(14) Uani d U 1 1
H H2A 0.6562 0.4596 0.7325 0.080 Uiso calc R 1 1
H H2B 0.5610 0.4613 0.6912 0.080 Uiso calc R 1 1
C C3 0.6306(4) 0.3315(3) 0.7025(3) 0.0833(17) Uani d U 1 1
H H3A 0.5614 0.3341 0.7113 0.100 Uiso calc R 1 1
H H3B 0.6651 0.3356 0.7423 0.100 Uiso calc R 1 1
C C4 0.6535(5) 0.2613(3) 0.6733(4) 0.098(2) Uani d U 1 1
H H4A 0.6200 0.2256 0.6972 0.118 Uiso calc R 1 1
H H4B 0.6277 0.2605 0.6306 0.118 Uiso calc R 1 1
C C5 0.7599(5) 0.2436(3) 0.6708(3) 0.0899(18) Uani d U 1 1
H H5A 0.7864 0.2476 0.7131 0.108 Uiso calc R 1 1
H H5B 0.7662 0.1953 0.6581 0.108 Uiso calc R 1 1
C C6 0.7901(5) 0.2735(3) 0.5613(3) 0.0868(18) Uani d U 1 1
H H6A 0.7196 0.2714 0.5591 0.104 Uiso calc R 1 1
H H6B 0.8156 0.2290 0.5476 0.104 Uiso calc R 1 1
C C7 0.8264(5) 0.3296(3) 0.5186(3) 0.0813(16) Uani d U 1 1
H H7A 0.8970 0.3306 0.5192 0.098 Uiso calc R 1 1
H H7B 0.8052 0.3207 0.4757 0.098 Uiso calc R 1 1
C C8 0.8300(5) 0.4564(3) 0.5065(3) 0.0840(17) Uani d U 1 1
H H8A 0.8202 0.4500 0.4615 0.101 Uiso calc R 1 1
H H8B 0.8996 0.4577 0.5143 0.101 Uiso calc R 1 1
C C9 0.7853(5) 0.5247(3) 0.5266(3) 0.0876(18) Uani d U 1 1
H H9A 0.8025 0.5599 0.4957 0.105 Uiso calc R 1 1
H H9B 0.7150 0.5199 0.5262 0.105 Uiso calc R 1 1
C C10 0.8164(4) 0.5494(3) 0.5910(3) 0.0742(15) Uani d U 1 1
H H10A 0.8870 0.5500 0.5925 0.089 Uiso calc R 1 1
H H10B 0.7941 0.5969 0.5965 0.089 Uiso calc R 1 1
C C11 0.9880(4) 0.3284(3) 0.6289(2) 0.0598(12) Uani d U 1 1
C C12 1.1158(4) 0.3940(4) 0.6238(3) 0.0806(16) Uani d U 1 1
H H12 1.1800 0.4093 0.6219 0.097 Uiso calc R 1 1
C C13 1.0365(4) 0.4341(3) 0.6240(2) 0.0631(13) Uani d U 1 1
H H13 1.0363 0.4825 0.6228 0.076 Uiso calc R 1 1
C C14 0.9235(4) 0.2680(3) 0.6376(3) 0.0777(16) Uani d U 1 1
H H14A 0.9315 0.2500 0.6801 0.093 Uiso calc R 1 1
H H14B 0.9419 0.2317 0.6081 0.093 Uiso calc R 1 1
C C15 1.1463(5) 0.2649(4) 0.6279(4) 0.114(3) Uani d U 1 1
H H15A 1.1796 0.2620 0.6677 0.171 Uiso calc R 1 1
H H15B 1.1932 0.2672 0.5943 0.171 Uiso calc R 1 1
H H15C 1.1062 0.2245 0.6224 0.171 Uiso calc R 1 1
C C16 0.8408(3) 0.4756(3) 0.7496(2) 0.0560(11) Uani d U 1 1
C C17 0.8728(4) 0.4186(4) 0.8354(3) 0.0847(17) Uani d U 1 1
H H17 0.8886 0.4078 0.8769 0.102 Uiso calc R 1 1
C C18 0.8554(4) 0.3738(3) 0.7896(3) 0.0715(14) Uani d U 1 1
H H18 0.8567 0.3257 0.7936 0.086 Uiso calc R 1 1
C C19 0.8282(4) 0.5325(3) 0.7036(3) 0.0668(13) Uani d U 1 1
H H19A 0.8913 0.5518 0.6929 0.080 Uiso calc R 1 1
H H19B 0.7892 0.5691 0.7223 0.080 Uiso calc R 1 1
C C20 0.8791(5) 0.5500(4) 0.8440(3) 0.115(3) Uani d U 1 1
H H20A 0.9115 0.5823 0.8165 0.173 Uiso calc R 1 1
H H20B 0.9187 0.5418 0.8806 0.173 Uiso calc R 1 1
H H20C 0.8175 0.5689 0.8568 0.173 Uiso calc R 1 1
Cl Cl1 0.40599(10) 0.14067(7) 0.68572(7) 0.0686(4) Uani d DU 1 1
O O11 0.4649(4) 0.1256(3) 0.6332(2) 0.139(2) Uani d DU 1 1
O O21A 0.3626(14) 0.2038(6) 0.6724(7) 0.115(4) Uani d PDU 0.400(10) 1
O O31A 0.4666(10) 0.1456(9) 0.7385(6) 0.101(4) Uani d PDU 0.400(10) 1
O O41A 0.3449(11) 0.0786(7) 0.6843(8) 0.114(4) Uani d PDU 0.400(10) 1
O O21B 0.4169(14) 0.2176(5) 0.6881(9) 0.108(4) Uani d PDU 0.286(7) 1
O O31B 0.4480(15) 0.1156(10) 0.7416(7) 0.110(4) Uani d PDU 0.286(7) 1
O O41B 0.3105(8) 0.1314(12) 0.6883(10) 0.119(4) Uani d PDU 0.286(7) 1
O O21C 0.4622(13) 0.1784(11) 0.7304(8) 0.107(4) Uani d PDU 0.314(10) 1
O O31C 0.3848(14) 0.0738(6) 0.7120(9) 0.112(4) Uani d PDU 0.314(10) 1
O O41C 0.3196(10) 0.1751(10) 0.6747(10) 0.113(4) Uani d PDU 0.314(10) 1
Cl Cl2 0.50416(12) 0.36811(9) 0.50315(7) 0.0799(4) Uani d DU 1 1
O O12 0.5374(5) 0.4218(3) 0.5403(3) 0.157(2) Uani d DU 1 1
O O22A 0.4123(10) 0.3437(8) 0.5351(7) 0.119(4) Uani d PDU 0.405(8) 1
O O32A 0.5604(11) 0.3073(7) 0.4996(8) 0.142(4) Uani d PDU 0.405(8) 1
O O42A 0.4708(12) 0.3828(9) 0.4423(5) 0.086(3) Uani d PDU 0.405(8) 1
O O22B 0.4833(13) 0.3154(7) 0.5418(6) 0.142(4) Uani d PDU 0.405(8) 1
O O32B 0.5943(8) 0.3546(7) 0.4714(6) 0.119(4) Uani d PDU 0.405(8) 1
O O42B 0.4360(9) 0.3884(9) 0.4608(6) 0.091(4) Uani d PDU 0.405(8) 1
O O22C 0.526(3) 0.3023(8) 0.5252(12) 0.140(5) Uani d PDU 0.190(8) 1
O O32C 0.535(2) 0.3743(12) 0.4401(7) 0.097(4) Uani d PDU 0.190(8) 1
O O42C 0.3995(10) 0.3773(15) 0.5015(14) 0.104(4) Uani d PDU 0.190(8) 1
O O1W 0.5630(18) 0.1815(13) 0.5318(12) 0.147(13) Uani d P 0.248(15) 1

loop_
_atom_site_aniso_label
_atom_site_aniso_U_11
_atom_site_aniso_U_22
_atom_site_aniso_U_33
_atom_site_aniso_U_12
_atom_site_aniso_U_13
_atom_site_aniso_U_23
Ni1 0.0426(3) 0.0390(3) 0.0507(3) -0.0001(2) -0.0019(3) 0.0000(2)
N1 0.053(2) 0.046(2) 0.060(2) 0.0075(17) -0.0023(18) -0.0018(17)
N2 0.048(2) 0.067(3) 0.068(3) -0.002(2) -0.009(2) 0.008(2)
N3 0.068(3) 0.040(2) 0.096(3) -0.0013(19) -0.012(2) -0.007(2)
N4 0.071(3) 0.075(3) 0.053(2) 0.001(2) -0.005(2) -0.008(2)
N5 0.045(2) 0.055(2) 0.060(2) -0.0025(18) 0.0018(18) -0.0039(19)
N6 0.040(2) 0.063(2) 0.051(2) -0.0014(17) -0.0034(17) 0.0063(18)
N7 0.045(2) 0.123(4) 0.062(3) 0.002(3) -0.004(2) -0.020(3)
N8 0.058(3) 0.092(3) 0.067(3) 0.019(2) -0.015(2) -0.020(2)
C1 0.064(3) 0.063(3) 0.075(3) 0.022(3) -0.009(3) -0.002(3)
C2 0.035(3) 0.086(4) 0.079(4) 0.011(2) 0.000(2) -0.001(3)
C3 0.051(3) 0.095(4) 0.105(5) -0.016(3) 0.006(3) 0.025(3)
C4 0.085(4) 0.073(4) 0.137(6) -0.035(3) -0.008(4) 0.023(4)
C5 0.094(4) 0.042(3) 0.133(5) -0.019(3) -0.016(4) 0.013(3)
C6 0.095(4) 0.060(3) 0.105(4) -0.001(3) -0.018(3) -0.038(3)
C7 0.087(4) 0.089(4) 0.068(3) 0.007(3) -0.002(3) -0.034(3)
C8 0.101(5) 0.099(4) 0.052(3) -0.003(4) 0.003(3) 0.011(3)
C9 0.116(5) 0.076(4) 0.071(3) 0.010(3) 0.007(3) 0.034(3)
C10 0.092(4) 0.045(3) 0.086(4) 0.002(3) 0.007(3) 0.016(3)
C11 0.055(3) 0.057(3) 0.068(3) 0.011(2) -0.004(2) -0.019(2)
C12 0.052(3) 0.113(4) 0.076(4) -0.007(3) -0.004(3) -0.006(4)
C13 0.054(3) 0.072(3) 0.063(3) -0.005(3) -0.004(2) 0.000(3)
C14 0.074(3) 0.046(3) 0.114(5) 0.014(2) -0.012(3) -0.007(3)
C15 0.079(4) 0.124(5) 0.139(6) 0.052(4) -0.036(4) -0.053(5)
C16 0.033(2) 0.078(3) 0.057(3) 0.005(2) -0.004(2) -0.009(2)
C17 0.043(3) 0.156(5) 0.055(3) -0.004(4) -0.001(3) 0.012(4)
C18 0.039(3) 0.103(4) 0.073(4) -0.001(3) -0.004(3) 0.024(3)
C19 0.065(3) 0.058(3) 0.078(3) 0.001(2) -0.002(3) -0.013(2)
C20 0.089(5) 0.159(6) 0.097(5) 0.010(5) -0.018(4) -0.065(5)
Cl1 0.0573(8) 0.0659(8) 0.0826(9) 0.0019(6) 0.0055(7) -0.0019(7)
O11 0.147(5) 0.160(5) 0.111(4) 0.027(4) 0.040(3) -0.021(3)
O21A 0.109(9) 0.067(5) 0.169(9) 0.011(5) -0.040(7) -0.010(6)
O31A 0.110(7) 0.095(9) 0.099(6) -0.004(7) -0.019(5) -0.001(7)
O41A 0.110(8) 0.082(5) 0.150(10) -0.021(5) -0.033(6) 0.023(7)
O21B 0.089(9) 0.064(4) 0.169(10) 0.000(6) -0.010(8) -0.007(6)
O31B 0.105(9) 0.117(9) 0.107(7) -0.012(8) -0.018(6) 0.027(7)
O41B 0.068(4) 0.107(7) 0.183(10) -0.010(5) -0.009(5) 0.025(9)
O21C 0.099(8) 0.098(8) 0.124(8) -0.002(7) -0.022(6) -0.023(7)
O31C 0.107(9) 0.089(5) 0.140(10) -0.014(5) -0.019(7) 0.035(6)
O41C 0.080(6) 0.069(7) 0.189(10) 0.015(5) -0.030(7) -0.020(8)
Cl2 0.0833(10) 0.1003(11) 0.0561(8) 0.0090(9) -0.0121(7) -0.0091(7)
O12 0.168(5) 0.175(5) 0.128(4) -0.045(4) -0.034(4) -0.053(4)
O22A 0.116(6) 0.148(10) 0.094(7) -0.011(6) 0.019(6) 0.002(6)
O32A 0.159(9) 0.145(7) 0.123(9) 0.069(6) 0.015(6) 0.031(6)
O42A 0.085(7) 0.108(7) 0.066(5) -0.001(7) -0.017(5) 0.000(5)
O22B 0.149(9) 0.146(7) 0.131(8) 0.015(7) 0.017(6) 0.059(6)
O32B 0.098(6) 0.164(9) 0.095(8) 0.048(7) 0.009(5) 0.024(6)
O42B 0.077(7) 0.105(7) 0.093(7) 0.006(6) -0.018(5) 0.006(7)
O22C 0.146(11) 0.139(7) 0.135(11) 0.031(8) 0.007(8) 0.054(7)
O32C 0.097(8) 0.119(10) 0.074(5) 0.020(10) 0.004(6) 0.004(6)
O42C 0.082(5) 0.134(11) 0.096(10) 0.004(7) -0.003(6) -0.003(9)
O1W 0.13(2) 0.15(2) 0.17(2) 0.002(16) -0.001(16) 0.023(17)

loop_
_atom_type_symbol
_atom_type_description
_atom_type_scat_dispersion_real
_atom_type_scat_dispersion_imag
_atom_type_scat_source
C C 0.0033 0.0016 'International Tables Vol C Tables 4.2.6.8 and 6.1.1.4'
H H 0.0000 0.0000 'International Tables Vol C Tables 4.2.6.8 and 6.1.1.4'
N N 0.0061 0.0033 'International Tables Vol C Tables 4.2.6.8 and 6.1.1.4'
O O 0.0106 0.0060 'International Tables Vol C Tables 4.2.6.8 and 6.1.1.4'
Ni Ni 0.3393 1.1124 'International Tables Vol C Tables 4.2.6.8 and 6.1.1.4'
Cl Cl 0.1484 0.1585 'International Tables Vol C Tables 4.2.6.8 and 6.1.1.4'

loop_
_geom_angle_atom_site_label_1
_geom_angle_atom_site_label_2
_geom_angle_atom_site_label_3
_geom_angle
N5 Ni1 N6 86.82(15)
N5 Ni1 N2 171.38(16)
N6 Ni1 N2 88.18(16)
N5 Ni1 N4 89.78(16)
N6 Ni1 N4 172.27(16)
N2 Ni1 N4 96.01(18)
N5 Ni1 N3 81.78(16)
N6 Ni1 N3 102.33(17)
N2 Ni1 N3 92.44(16)
N4 Ni1 N3 84.01(17)
N5 Ni1 N1 102.38(15)
N6 Ni1 N1 81.57(15)
N2 Ni1 N1 83.80(15)
N4 Ni1 N1 92.40(15)
N3 Ni1 N1 174.53(16)
C1 N1 C19 110.8(4)
C1 N1 C10 110.4(4)
C19 N1 C10 107.7(4)
C1 N1 Ni1 104.6(3)
C19 N1 Ni1 107.7(3)
C10 N1 Ni1 115.6(3)
C3 N2 C2 111.7(5)
C3 N2 Ni1 116.2(3)
C2 N2 Ni1 105.6(3)
C3 N2 H2C 107.7
C2 N2 H2C 107.7
Ni1 N2 H2C 107.7
C14 N3 C6 111.5(5)
C14 N3 C5 107.9(4)
C6 N3 C5 109.0(4)
C14 N3 Ni1 108.3(3)
C6 N3 Ni1 104.7(3)
C5 N3 Ni1 115.5(4)
C8 N4 C7 112.2(5)
C8 N4 Ni1 115.8(3)
C7 N4 Ni1 105.6(3)
C8 N4 H4C 107.6
C7 N4 H4C 107.6
Ni1 N4 H4C 107.6
C11 N5 C13 105.9(4)
C11 N5 Ni1 111.4(3)
C13 N5 Ni1 142.1(4)
C16 N6 C18 105.7(5)
C16 N6 Ni1 111.3(3)
C18 N6 Ni1 142.9(4)
C16 N7 C17 106.1(5)
C16 N7 C20 127.7(6)
C17 N7 C20 126.2(6)
C11 N8 C12 106.7(5)
C11 N8 C15 126.0(6)
C12 N8 C15 127.3(6)
N1 C1 C2 111.9(4)
N1 C1 H1A 109.2
C2 C1 H1A 109.2
N1 C1 H1B 109.2
C2 C1 H1B 109.2
H1A C1 H1B 107.9
N2 C2 C1 108.8(4)
N2 C2 H2A 109.9
C1 C2 H2A 109.9
N2 C2 H2B 109.9
C1 C2 H2B 109.9
H2A C2 H2B 108.3
N2 C3 C4 112.5(5)
N2 C3 H3A 109.1
C4 C3 H3A 109.1
N2 C3 H3B 109.1
C4 C3 H3B 109.1
H3A C3 H3B 107.8
C5 C4 C3 114.7(5)
C5 C4 H4A 108.6
C3 C4 H4A 108.6
C5 C4 H4B 108.6
C3 C4 H4B 108.6
H4A C4 H4B 107.6
N3 C5 C4 116.0(5)
N3 C5 H5A 108.3
C4 C5 H5A 108.3
N3 C5 H5B 108.3
C4 C5 H5B 108.3
H5A C5 H5B 107.4
N3 C6 C7 110.6(4)
N3 C6 H6A 109.5
C7 C6 H6A 109.5
N3 C6 H6B 109.5
C7 C6 H6B 109.5
H6A C6 H6B 108.1
N4 C7 C6 108.7(5)
N4 C7 H7A 110.0
C6 C7 H7A 110.0
N4 C7 H7B 110.0
C6 C7 H7B 110.0
H7A C7 H7B 108.3
N4 C8 C9 111.9(5)
N4 C8 H8A 109.2
C9 C8 H8A 109.2
N4 C8 H8B 109.2
C9 C8 H8B 109.2
H8A C8 H8B 107.9
C10 C9 C8 114.5(5)
C10 C9 H9A 108.6
C8 C9 H9A 108.6
C10 C9 H9B 108.6
C8 C9 H9B 108.6
H9A C9 H9B 107.6
N1 C10 C9 115.3(4)
N1 C10 H10A 108.4
C9 C10 H10A 108.4
N1 C10 H10B 108.4
C9 C10 H10B 108.4
H10A C10 H10B 107.5
N5 C11 N8 110.7(5)
N5 C11 C14 123.0(4)
N8 C11 C14 126.1(5)
C13 C12 N8 107.5(5)
C13 C12 H12 126.2
N8 C12 H12 126.2
C12 C13 N5 109.2(5)
C12 C13 H13 125.4
N5 C13 H13 125.4
C11 C14 N3 111.3(4)
C11 C14 H14A 109.4
N3 C14 H14A 109.4
C11 C14 H14B 109.4
N3 C14 H14B 109.4
H14A C14 H14B 108.0
N8 C15 H15A 109.5
N8 C15 H15B 109.5
H15A C15 H15B 109.5
N8 C15 H15C 109.5
H15A C15 H15C 109.5
H15B C15 H15C 109.5
N6 C16 N7 111.7(5)
N6 C16 C19 123.4(4)
N7 C16 C19 124.8(5)
C18 C17 N7 107.5(5)
C18 C17 H17 126.3
N7 C17 H17 126.3
C17 C18 N6 109.1(6)
C17 C18 H18 125.5
N6 C18 H18 125.5
C16 C19 N1 110.7(4)
C16 C19 H19A 109.5
N1 C19 H19A 109.5
C16 C19 H19B 109.5
N1 C19 H19B 109.5
H19A C19 H19B 108.1
N7 C20 H20A 109.5
N7 C20 H20B 109.5
H20A C20 H20B 109.5
N7 C20 H20C 109.5
H20A C20 H20C 109.5
H20B C20 H20C 109.5
O21A Cl1 O31A 111.2(7)
O41B Cl1 O31B 109.1(11)
O41B Cl1 O11 125.1(10)
O41C Cl1 O11 117.4(9)
O21A Cl1 O11 105.5(7)
O31A Cl1 O11 107.7(7)
O31B Cl1 O11 111.1(9)
O41C Cl1 O21C 109.6(10)
O11 Cl1 O21C 108.6(8)
O41C Cl1 O31C 108.8(10)
O11 Cl1 O31C 103.8(7)
O21C Cl1 O31C 108.1(8)
O21A Cl1 O41A 117.8(8)
O31A Cl1 O41A 114.5(7)
O11 Cl1 O41A 98.4(7)
O41B Cl1 O21B 103.5(10)
O31B Cl1 O21B 105.8(8)
O11 Cl1 O21B 100.0(7)
O22B Cl2 O42B 118.5(9)
O22B Cl2 O12 106.9(7)
O42B Cl2 O12 113.0(8)
O12 Cl2 O22C 115.1(11)
O12 Cl2 O42A 119.0(8)
O12 Cl2 O32A 118.2(7)
O42A Cl2 O32A 107.5(8)
O12 Cl2 O32C 112.4(9)
O22C Cl2 O32C 109.7(11)
O22B Cl2 O32B 109.6(8)
O42B Cl2 O32B 109.8(7)
O12 Cl2 O32B 96.8(6)
O12 Cl2 O42C 104.5(10)
O22C Cl2 O42C 109.3(15)
O32C Cl2 O42C 105.3(13)
O12 Cl2 O22A 104.7(5)
O42A Cl2 O22A 101.7(8)
O32A Cl2 O22A 103.0(7)

loop_
_geom_bond_atom_site_label_1
_geom_bond_atom_site_label_2
_geom_bond_distance
Ni1 N5 2.068(4)
Ni1 N6 2.076(4)
Ni1 N2 2.099(4)
Ni1 N4 2.100(4)
Ni1 N3 2.143(4)
Ni1 N1 2.144(4)
N1 C1 1.469(6)
N1 C19 1.484(6)
N1 C10 1.502(6)
N2 C3 1.454(7)
N2 C2 1.473(6)
N2 H2C 0.9100
N3 C14 1.475(7)
N3 C6 1.483(7)
N3 C5 1.493(7)
N4 C8 1.476(7)
N4 C7 1.479(7)
N4 H4C 0.9100
N5 C11 1.320(6)
N5 C13 1.364(6)
N6 C16 1.303(6)
N6 C18 1.384(6)
N7 C16 1.334(6)
N7 C17 1.377(8)
N7 C20 1.466(8)
N8 C11 1.342(6)
N8 C12 1.356(7)
N8 C15 1.456(7)
C1 C2 1.477(7)
C1 H1A 0.9700
C1 H1B 0.9700
C2 H2A 0.9700
C2 H2B 0.9700
C3 C4 1.518(9)
C3 H3A 0.9700
C3 H3B 0.9700
C4 C5 1.501(9)
C4 H4A 0.9700
C4 H4B 0.9700
C5 H5A 0.9700
C5 H5B 0.9700
C6 C7 1.492(9)
C6 H6A 0.9700
C6 H6B 0.9700
C7 H7A 0.9700
C7 H7B 0.9700
C8 C9 1.511(8)
C8 H8A 0.9700
C8 H8B 0.9700
C9 C10 1.506(8)
C9 H9A 0.9700
C9 H9B 0.9700
C10 H10A 0.9700
C10 H10B 0.9700
C11 C14 1.471(7)
C12 C13 1.334(8)
C12 H12 0.9300
C13 H13 0.9300
C14 H14A 0.9700
C14 H14B 0.9700
C15 H15A 0.9600
C15 H15B 0.9600
C15 H15C 0.9600
C16 C19 1.475(7)
C17 C18 1.318(9)
C17 H17 0.9300
C18 H18 0.9300
C19 H19A 0.9700
C19 H19B 0.9700
C20 H20A 0.9600
C20 H20B 0.9600
C20 H20C 0.9600
Cl1 O41B 1.324(11)
Cl1 O41C 1.378(10)
Cl1 O21A 1.382(9)
Cl1 O31A 1.396(9)
Cl1 O31B 1.402(11)
Cl1 O11 1.405(5)
Cl1 O21C 1.421(10)
Cl1 O31C 1.430(10)
Cl1 O41A 1.459(9)
Cl1 O21B 1.487(10)
O21A O41C 0.809(18)
O21A O21B 0.859(19)
O21A O41B 1.60(2)
O31A O31B 0.63(2)
O31A O21C 0.66(2)
O41A O31C 0.808(17)
O41A O41B 1.12(2)
O21B O21C 1.33(2)
O21B O41C 1.59(2)
O31B O21C 1.25(2)
O31B O31C 1.34(2)
O41B O41C 0.90(2)
O41B O31C 1.59(2)
Cl2 O22B 1.334(9)
Cl2 O42B 1.353(10)
Cl2 O12 1.376(5)
Cl2 O22C 1.381(13)
Cl2 O42A 1.396(9)
Cl2 O32A 1.403(9)
Cl2 O32C 1.404(12)
Cl2 O32B 1.432(9)
Cl2 O42C 1.448(13)
Cl2 O22A 1.506(9)

loop_
_geom_hbond_atom_site_label_D
_geom_hbond_atom_site_label_H
_geom_hbond_atom_site_label_A
_geom_hbond_distance_DH
_geom_hbond_distance_HA
_geom_hbond_distance_DA
_geom_hbond_angle_DHA
N2 H2C O12 0.91 2.27 3.123(8) 156
